data_4347283
loop_
_publ_author_name
'Wen, Yuehong'
'Sheng, Tianlu'
'Zhuo, Chao'
'Zhu, Xiaoquan'
'Hu, Shengmin'
'Cao, Wenhai'
'Li, Haoran'
'Zhang, Hao'
'Wu, Xintao'

_publ_section_title
;
 1D to 3D and Chiral to Noncentrosymmetric Metal-Organic Complexes
 Controlled by the Amount of DEF Solvent: Photoluminescent and NLO
 Properties.
;
_journal_issue 9
_journal_name_full 'Inorganic chemistry'
_journal_page_first 4199
_journal_page_last 4205
_journal_paper_doi 10.1021/acs.inorgchem.5b02961
_journal_volume 55
_journal_year 2016
_chemical_absolute_configuration unk
_chemical_formula_sum 'C29 H45 N5 O12 S2 Zn'
_chemical_formula_weight 785.19
_space_group_IT_number 4
_space_group_name_Hall 'P 2yb'
_space_group_name_H-M_alt 'P 1 21 1'
_symmetry_cell_setting monoclinic
_symmetry_space_group_name_H-M 'P 1 21 1'
_atom_sites_solution_hydrogens geom
_atom_sites_solution_primary direct
_atom_sites_solution_secondary difmap
_audit_creation_method SHELXL-97
_cell_angle_alpha 90.00
_cell_angle_beta 118.185(6)
_cell_angle_gamma 90.00
_cell_formula_units_Z 2
_cell_length_a 9.114(4)
_cell_length_b 23.930(9)
_cell_length_c 9.382(6)
_cell_measurement_reflns_used 5317
_cell_measurement_temperature 293(2)
_cell_measurement_theta_max 27.4740
_cell_measurement_theta_min 2.5356
_cell_volume 1803.6(16)
_computing_cell_refinement 'CrystalClear (Rigaku Inc., 2008)'
_computing_data_collection 'CrystalClear (Rigaku Inc., 2008)'
_computing_data_reduction 'CrystalClear (Rigaku Inc., 2008)'
_computing_structure_refinement 'SHELXL-97 (Sheldrick, 1997)'
_computing_structure_solution 'SHELXS-97 (Sheldrick, 1990)'
_diffrn_ambient_temperature 293(2)
_diffrn_detector_area_resol_mean 14.6306
_diffrn_measured_fraction_theta_full 0.996
_diffrn_measured_fraction_theta_max 0.996
_diffrn_measurement_device_type 'Mercury70 (2x2 bin mode)'
_diffrn_measurement_method CCD_Profile_fitting
_diffrn_radiation_monochromator graphite
_diffrn_radiation_source 'fine-focus sealed tube'
_diffrn_radiation_type MoK\a
_diffrn_radiation_wavelength 0.71073
_diffrn_reflns_av_R_equivalents 0.0304
_diffrn_reflns_av_sigmaI/netI 0.0530
_diffrn_reflns_limit_h_max 11
_diffrn_reflns_limit_h_min -11
_diffrn_reflns_limit_k_max 31
_diffrn_reflns_limit_k_min -31
_diffrn_reflns_limit_l_max 12
_diffrn_reflns_limit_l_min -12
_diffrn_reflns_number 19087
_diffrn_reflns_theta_full 27.48
_diffrn_reflns_theta_max 27.48
_diffrn_reflns_theta_min 2.46
_exptl_absorpt_coefficient_mu 0.862
_exptl_absorpt_correction_T_max 1.0000
_exptl_absorpt_correction_T_min 0.9476
_exptl_absorpt_correction_type multi-scan
_exptl_crystal_colour White
_exptl_crystal_density_diffrn 1.446
_exptl_crystal_density_method 'not measured'
_exptl_crystal_description Prism
_exptl_crystal_F_000 824
_exptl_crystal_size_max 0.3000
_exptl_crystal_size_mid 0.1500
_exptl_crystal_size_min 0.1000
_refine_diff_density_max 0.345
_refine_diff_density_min -0.259
_refine_diff_density_rms 0.046
_refine_ls_abs_structure_details 'Flack H D (1983), Acta Cryst. A39, 876-881'
_refine_ls_abs_structure_Flack 0.019(8)
_refine_ls_extinction_method none
_refine_ls_goodness_of_fit_ref 0.931
_refine_ls_hydrogen_treatment mixed
_refine_ls_matrix_type full
_refine_ls_number_parameters 442
_refine_ls_number_reflns 8186
_refine_ls_number_restraints 1
_refine_ls_restrained_S_all 0.931
_refine_ls_R_factor_all 0.0432
_refine_ls_R_factor_gt 0.0353
_refine_ls_shift/su_max 0.001
_refine_ls_shift/su_mean 0.000
_refine_ls_structure_factor_coef Fsqd
_refine_ls_weighting_details 'calc w=1/[\s^2^(Fo^2^)+(0.0417P)^2^+0.0000P] where P=(Fo^2^+2Fc^2^)/3'
_refine_ls_weighting_scheme calc
_refine_ls_wR_factor_gt 0.0765
_refine_ls_wR_factor_ref 0.0809
_reflns_number_gt 7211
_reflns_number_total 8186
_reflns_threshold_expression >2sigma(I)
_cod_data_source_file ic5b02961_si_002.cif
_cod_data_source_block 2
_cod_depositor_comments
;
The following automatic conversions were performed:

data item '_exptl_absorpt_correction_type' value 'Multi-scan' was
changed to 'multi-scan' in accordance with the
/home/saulius/struct/COD-crude-data/automatic-downloads/DataCite-retrospective/ACS/depositions/lib/dictionaries/cif_core.dic
dictionary named 'cif_core.dic' version 2.4.2 last updated on
2011-04-26.

Automatic conversion script
Id: cif_fix_values 6909 2019-04-08 15:41:33Z antanas 
;
_cod_original_cell_volume 1803.6(15)
_cod_original_sg_symbol_H-M P2(1)
_cod_database_code 4347283

loop_
_symmetry_equiv_pos_as_xyz
'x, y, z'
'-x, y+1/2, -z'

loop_
_atom_site_label
_atom_site_type_symbol
_atom_site_fract_x
_atom_site_fract_y
_atom_site_fract_z
_atom_site_U_iso_or_equiv
_atom_site_adp_type
_atom_site_occupancy
_atom_site_symmetry_multiplicity
_atom_site_calc_flag
_atom_site_refinement_flags
Zn1 Zn 0.09803(3) 0.619247(12) 0.54467(3) 0.02651(7) Uani 1 1 d .
S1 S 0.55261(9) 0.53829(3) 0.35349(9) 0.03207(15) Uani 1 1 d .
S2 S 0.43529(10) 0.21829(3) 0.44792(10) 0.04019(18) Uani 1 1 d .
C1 C 0.0198(4) 0.55460(11) 0.2517(3) 0.0342(6) Uani 1 1 d .
H1A H 0.0392 0.5429 0.1630 0.041 Uiso 1 1 calc R
H1B H -0.0992 0.5589 0.2107 0.041 Uiso 1 1 calc R
C2 C 0.0864(4) 0.51089(12) 0.3840(3) 0.0368(7) Uani 1 1 d .
H2A H 0.0367 0.4749 0.3394 0.044 Uiso 1 1 calc R
H2B H 0.2059 0.5076 0.4271 0.044 Uiso 1 1 calc R
C3 C 0.1332(4) 0.49007(12) 0.6585(3) 0.0387(7) Uani 1 1 d .
H3A H 0.1015 0.5020 0.7390 0.046 Uiso 1 1 calc R
H3B H 0.2524 0.4956 0.7039 0.046 Uiso 1 1 calc R
C4 C 0.0964(4) 0.42816(11) 0.6271(3) 0.0329(6) Uani 1 1 d .
C5 C -0.0378(4) 0.40387(13) 0.6354(4) 0.0394(7) Uani 1 1 d .
H5A H -0.1071 0.4257 0.6603 0.047 Uiso 1 1 calc R
C6 C -0.0683(4) 0.34736(13) 0.6066(4) 0.0434(7) Uani 1 1 d .
H6A H -0.1575 0.3321 0.6156 0.052 Uiso 1 1 calc R
C7 C 0.1530(5) 0.33674(14) 0.5604(5) 0.0547(9) Uani 1 1 d .
H7A H 0.2197 0.3141 0.5343 0.066 Uiso 1 1 calc R
C8 C 0.1939(4) 0.39251(13) 0.5905(4) 0.0461(8) Uani 1 1 d .
H8A H 0.2872 0.4063 0.5862 0.055 Uiso 1 1 calc R
C9 C 0.0401(4) 0.65388(12) 0.1969(3) 0.0342(6) Uani 1 1 d .
H9A H 0.0991 0.6881 0.2470 0.041 Uiso 1 1 calc R
H9B H -0.0766 0.6597 0.1653 0.041 Uiso 1 1 calc R
C10 C 0.0571(4) 0.64290(11) 0.0472(3) 0.0298(6) Uani 1 1 d .
C11 C -0.0743(3) 0.62275(15) -0.0929(3) 0.0355(6) Uani 1 1 d .
H11A H -0.1753 0.6147 -0.0954 0.043 Uiso 1 1 calc R
C12 C -0.0558(3) 0.61457(14) -0.2291(3) 0.0348(6) Uani 1 1 d .
H12A H -0.1467 0.6014 -0.3222 0.042 Uiso 1 1 calc R
C13 C 0.2159(4) 0.64234(13) -0.0962(3) 0.0378(7) Uani 1 1 d .
H13A H 0.3166 0.6487 -0.0961 0.045 Uiso 1 1 calc R
C14 C 0.2078(4) 0.65177(13) 0.0454(3) 0.0379(7) Uani 1 1 d .
H14A H 0.3013 0.6638 0.1380 0.045 Uiso 1 1 calc R
C15 C 0.4859(3) 0.42825(12) 0.3587(3) 0.0345(6) Uani 1 1 d .
H15A H 0.5860 0.4276 0.4544 0.041 Uiso 1 1 calc R
C16 C 0.4332(3) 0.47658(11) 0.2744(3) 0.0306(6) Uani 1 1 d .
C17 C 0.2817(4) 0.47870(13) 0.1297(3) 0.0378(7) Uani 1 1 d .
H17A H 0.2479 0.5118 0.0712 0.045 Uiso 1 1 calc R
C18 C 0.1837(4) 0.43185(14) 0.0748(4) 0.0425(7) Uani 1 1 d .
H18A H 0.0823 0.4337 -0.0193 0.051 Uiso 1 1 calc R
C19 C 0.2360(3) 0.38060(13) 0.1602(4) 0.0358(6) Uani 1 1 d .
C20 C 0.1418(4) 0.33034(14) 0.1084(4) 0.0495(8) Uani 1 1 d .
H20A H 0.0390 0.3304 0.0156 0.059 Uiso 1 1 calc R
C21 C 0.2015(4) 0.28185(14) 0.1941(4) 0.0498(8) Uani 1 1 d .
H21A H 0.1379 0.2494 0.1594 0.060 Uiso 1 1 calc R
C22 C 0.3576(4) 0.28024(12) 0.3342(4) 0.0362(6) Uani 1 1 d .
C23 C 0.4484(4) 0.32804(12) 0.3867(4) 0.0360(6) Uani 1 1 d .
H23A H 0.5508 0.3271 0.4799 0.043 Uiso 1 1 calc R
C24 C 0.3908(3) 0.37886(12) 0.3031(3) 0.0320(6) Uani 1 1 d .
C25 C 0.5816(5) 0.38629(18) 0.0137(5) 0.0642(10) Uani 1 1 d .
H25A H 0.5000 0.3820 0.0516 0.077 Uiso 1 1 calc R
H25B H 0.5394 0.4137 -0.0726 0.077 Uiso 1 1 calc R
C26 C 0.7410(7) 0.4072(2) 0.1495(6) 0.0903(15) Uani 1 1 d .
H26A H 0.7216 0.4424 0.1869 0.135 Uiso 1 1 calc R
H26B H 0.8219 0.4120 0.1123 0.135 Uiso 1 1 calc R
H26C H 0.7818 0.3807 0.2365 0.135 Uiso 1 1 calc R
C27 C 0.6471(6) 0.3323(2) -0.1663(5) 0.0710(12) Uani 1 1 d .
H27A H 0.6573 0.2973 -0.2040 0.085 Uiso 1 1 calc R
C28 C 0.5886(10) 0.2807(3) 0.0341(8) 0.119(2) Uani 1 1 d .
H28A H 0.6666 0.2531 0.0345 0.143 Uiso 1 1 calc R
H28B H 0.6201 0.2898 0.1457 0.143 Uiso 1 1 calc R
C29 C 0.4281(11) 0.2576(3) -0.0390(11) 0.150(3) Uani 1 1 d .
H29A H 0.4273 0.2246 0.0188 0.225 Uiso 1 1 calc R
H29B H 0.3966 0.2480 -0.1491 0.225 Uiso 1 1 calc R
H29C H 0.3507 0.2843 -0.0367 0.225 Uiso 1 1 calc R
N1 N 0.1047(3) 0.60825(9) 0.3178(2) 0.0270(5) Uani 1 1 d .
H1C H 0.2134 0.6033 0.3435 0.032 Uiso 1 1 calc R
N2 N 0.0480(3) 0.52630(9) 0.5146(3) 0.0288(5) Uani 1 1 d .
H2C H -0.0635 0.5215 0.4759 0.035 Uiso 1 1 calc R
N3 N 0.0227(3) 0.31328(11) 0.5667(4) 0.0472(7) Uani 1 1 d .
N4 N 0.0862(3) 0.62454(10) -0.2341(2) 0.0290(5) Uani 1 1 d .
N5 N 0.6020(5) 0.33292(14) -0.0503(4) 0.0708(10) Uani 1 1 d .
O1 O -0.1590(2) 0.64040(8) 0.3998(2) 0.0343(4) Uani 1 1 d .
H1D H -0.1925 0.6625 0.4493 0.041 Uiso 1 1 d R
H1E H -0.2202 0.6114 0.3706 0.041 Uiso 1 1 d R
O2 O 0.3561(2) 0.60529(9) 0.6651(2) 0.0404(5) Uani 1 1 d .
H2D H 0.3890 0.5902 0.7572 0.048 Uiso 1 1 d R
H2E H 0.4117 0.6348 0.6741 0.048 Uiso 1 1 d R
O3 O 0.1540(3) 0.70772(8) 0.5585(2) 0.0378(5) Uani 1 1 d .
H3C H 0.2250 0.7135 0.5255 0.045 Uiso 1 1 d R
H3D H 0.0652 0.7258 0.5001 0.045 Uiso 1 1 d R
O4 O 0.6915(3) 0.52275(10) 0.5070(3) 0.0555(7) Uani 1 1 d .
O5 O 0.6124(3) 0.55450(10) 0.2409(3) 0.0564(6) Uani 1 1 d .
O6 O 0.4428(3) 0.57867(10) 0.3643(3) 0.0588(7) Uani 1 1 d .
O7 O 0.6120(3) 0.22774(10) 0.5522(3) 0.0481(6) Uani 1 1 d .
O8 O 0.3440(4) 0.21334(11) 0.5381(4) 0.0682(9) Uani 1 1 d .
O9 O 0.4029(3) 0.17417(10) 0.3311(3) 0.0625(7) Uani 1 1 d .
O10 O 0.6759(4) 0.37177(13) -0.2270(4) 0.0764(9) Uani 1 1 d .
O11 O 0.5396(4) 0.54180(15) 0.9189(3) 0.0910(11) Uani 1 1 d .
H11B H 0.5739 0.5433 1.0203 0.109 Uiso 1 1 d R
H11C H 0.6103 0.5238 0.9020 0.109 Uiso 1 1 d R
O12 O 0.7400(5) 0.48631(14) 0.8213(4) 0.0887(10) Uani 1 1 d .
H12B H 0.7211 0.4514 0.8115 0.106 Uiso 1 1 d R
H12C H 0.7271 0.4988 0.7314 0.106 Uiso 1 1 d R

loop_
_atom_site_aniso_label
_atom_site_aniso_U_11
_atom_site_aniso_U_22
_atom_site_aniso_U_33
_atom_site_aniso_U_23
_atom_site_aniso_U_13
_atom_site_aniso_U_12
Zn1 0.03121(15) 0.03001(14) 0.02200(13) -0.00038(13) 0.01560(11) -0.00037(13)
S1 0.0320(3) 0.0332(3) 0.0336(4) -0.0013(3) 0.0176(3) -0.0023(3)
S2 0.0389(4) 0.0318(4) 0.0595(5) -0.0005(3) 0.0312(4) 0.0006(3)
C1 0.0474(17) 0.0327(14) 0.0271(14) -0.0056(11) 0.0213(13) 0.0007(12)
C2 0.0525(18) 0.0326(15) 0.0335(16) 0.0001(12) 0.0271(15) 0.0046(12)
C3 0.0503(18) 0.0321(15) 0.0298(15) 0.0043(11) 0.0158(14) -0.0010(12)
C4 0.0399(16) 0.0318(14) 0.0259(14) 0.0041(11) 0.0146(13) 0.0013(12)
C5 0.0404(17) 0.0397(16) 0.0448(18) 0.0009(13) 0.0257(15) 0.0046(12)
C6 0.0355(16) 0.0415(16) 0.061(2) -0.0006(15) 0.0289(16) -0.0020(13)
C7 0.066(2) 0.0409(18) 0.082(3) 0.0016(17) 0.055(2) 0.0075(16)
C8 0.0461(19) 0.0395(17) 0.067(2) 0.0062(15) 0.0390(18) 0.0041(14)
C9 0.0486(17) 0.0341(15) 0.0263(14) 0.0029(11) 0.0230(14) 0.0055(12)
C10 0.0423(15) 0.0273(12) 0.0246(14) 0.0031(10) 0.0196(13) 0.0021(11)
C11 0.0320(13) 0.0521(16) 0.0261(12) 0.0053(15) 0.0167(10) -0.0009(15)
C12 0.0348(13) 0.0464(15) 0.0242(12) -0.0039(14) 0.0147(11) -0.0066(14)
C13 0.0410(16) 0.0506(16) 0.0283(15) -0.0063(12) 0.0217(13) -0.0101(13)
C14 0.0382(16) 0.0503(17) 0.0235(14) -0.0076(12) 0.0132(13) -0.0121(13)
C15 0.0283(14) 0.0379(15) 0.0316(15) -0.0006(12) 0.0095(12) -0.0033(11)
C16 0.0284(14) 0.0350(14) 0.0289(14) -0.0025(11) 0.0138(12) -0.0012(11)
C17 0.0392(16) 0.0404(15) 0.0313(15) 0.0014(12) 0.0146(13) 0.0016(12)
C18 0.0350(16) 0.0492(18) 0.0332(16) 0.0000(13) 0.0077(13) 0.0009(13)
C19 0.0313(15) 0.0398(15) 0.0330(16) -0.0057(12) 0.0125(13) -0.0021(12)
C20 0.0324(16) 0.0501(19) 0.050(2) -0.0036(15) 0.0063(15) -0.0054(13)
C21 0.0417(18) 0.0395(17) 0.062(2) -0.0095(16) 0.0193(17) -0.0117(14)
C22 0.0321(15) 0.0361(15) 0.0456(18) -0.0045(13) 0.0227(14) -0.0035(11)
C23 0.0314(15) 0.0370(15) 0.0377(17) 0.0009(12) 0.0148(13) -0.0014(11)
C24 0.0257(14) 0.0363(14) 0.0334(15) -0.0017(12) 0.0134(12) -0.0012(11)
C25 0.079(3) 0.069(3) 0.065(3) -0.004(2) 0.051(2) 0.002(2)
C26 0.098(4) 0.108(4) 0.064(3) -0.018(3) 0.038(3) -0.005(3)
C27 0.086(3) 0.069(3) 0.075(3) -0.019(2) 0.052(3) -0.001(2)
C28 0.168(7) 0.075(4) 0.142(6) 0.005(4) 0.095(6) 0.017(4)
C29 0.192(8) 0.124(6) 0.207(9) -0.012(5) 0.154(8) -0.029(5)
N1 0.0266(10) 0.0370(14) 0.0211(10) 0.0020(9) 0.0142(9) 0.0045(9)
N2 0.0347(12) 0.0275(11) 0.0275(12) -0.0003(9) 0.0174(10) -0.0009(10)
N3 0.0519(17) 0.0330(13) 0.0636(18) 0.0013(12) 0.0330(15) 0.0019(12)
N4 0.0356(11) 0.0321(12) 0.0243(10) -0.0027(10) 0.0183(9) -0.0034(11)
N5 0.106(3) 0.0538(19) 0.078(2) 0.0003(16) 0.064(2) 0.0054(18)
O1 0.0320(10) 0.0381(10) 0.0374(11) -0.0047(8) 0.0201(9) 0.0005(8)
O2 0.0316(10) 0.0524(14) 0.0353(10) 0.0127(9) 0.0142(9) -0.0004(8)
O3 0.0431(12) 0.0336(11) 0.0437(12) 0.0026(9) 0.0261(10) -0.0002(9)
O4 0.0527(14) 0.0433(13) 0.0491(14) 0.0042(10) 0.0063(12) -0.0107(11)
O5 0.0677(16) 0.0675(16) 0.0520(14) -0.0157(12) 0.0431(13) -0.0314(12)
O6 0.0452(13) 0.0451(13) 0.0921(19) -0.0165(12) 0.0375(14) 0.0016(10)
O7 0.0412(13) 0.0506(13) 0.0501(14) 0.0027(10) 0.0197(11) 0.0001(10)
O8 0.0819(19) 0.0460(14) 0.121(3) 0.0182(15) 0.084(2) 0.0086(13)
O9 0.0500(14) 0.0438(13) 0.0799(18) -0.0193(12) 0.0194(13) 0.0072(11)
O10 0.112(3) 0.076(2) 0.069(2) -0.0064(16) 0.066(2) -0.0112(18)
O11 0.089(2) 0.139(3) 0.0430(15) 0.0321(17) 0.0299(15) 0.057(2)
O12 0.131(3) 0.080(2) 0.077(2) 0.0034(17) 0.067(2) 0.008(2)

loop_
_atom_type_symbol
_atom_type_description
_atom_type_scat_dispersion_real
_atom_type_scat_dispersion_imag
_atom_type_scat_source
C C 0.0033 0.0016 'International Tables Vol C Tables 4.2.6.8 and 6.1.1.4'
H H 0.0000 0.0000 'International Tables Vol C Tables 4.2.6.8 and 6.1.1.4'
N N 0.0061 0.0033 'International Tables Vol C Tables 4.2.6.8 and 6.1.1.4'
O O 0.0106 0.0060 'International Tables Vol C Tables 4.2.6.8 and 6.1.1.4'
S S 0.1246 0.1234 'International Tables Vol C Tables 4.2.6.8 and 6.1.1.4'
Zn Zn 0.2839 1.4301 'International Tables Vol C Tables 4.2.6.8 and 6.1.1.4'

loop_
_geom_angle_atom_site_label_1
_geom_angle_atom_site_label_2
_geom_angle_atom_site_label_3
_geom_angle
_geom_angle_site_symmetry_1
_geom_angle_site_symmetry_3
O2 Zn1 N4 92.56(8) . 1_556
O2 Zn1 O1 172.23(8) . .
N4 Zn1 O1 93.47(8) 1_556 .
O2 Zn1 O3 87.19(8) . .
N4 Zn1 O3 90.14(9) 1_556 .
O1 Zn1 O3 87.88(8) . .
O2 Zn1 N1 88.01(8) . .
N4 Zn1 N1 176.27(10) 1_556 .
O1 Zn1 N1 86.29(8) . .
O3 Zn1 N1 93.57(8) . .
O2 Zn1 N2 91.11(8) . .
N4 Zn1 N2 94.59(9) 1_556 .
O1 Zn1 N2 93.30(8) . .
O3 Zn1 N2 175.05(8) . .
N1 Zn1 N2 81.72(8) . .
O6 S1 O4 114.58(17) . .
O6 S1 O5 112.80(16) . .
O4 S1 O5 109.92(17) . .
O6 S1 C16 106.29(14) . .
O4 S1 C16 106.10(13) . .
O5 S1 C16 106.54(14) . .
O8 S2 O9 114.57(17) . .
O8 S2 O7 112.32(17) . .
O9 S2 O7 112.82(14) . .
O8 S2 C22 104.19(15) . .
O9 S2 C22 105.90(16) . .
O7 S2 C22 106.04(14) . .
N1 C1 C2 109.2(2) . .
N1 C1 H1A 109.8 . .
C2 C1 H1A 109.8 . .
N1 C1 H1B 109.8 . .
C2 C1 H1B 109.8 . .
H1A C1 H1B 108.3 . .
N2 C2 C1 110.4(2) . .
N2 C2 H2A 109.6 . .
C1 C2 H2A 109.6 . .
N2 C2 H2B 109.6 . .
C1 C2 H2B 109.6 . .
H2A C2 H2B 108.1 . .
N2 C3 C4 115.0(2) . .
N2 C3 H3A 108.5 . .
C4 C3 H3A 108.5 . .
N2 C3 H3B 108.5 . .
C4 C3 H3B 108.5 . .
H3A C3 H3B 107.5 . .
C8 C4 C5 116.1(3) . .
C8 C4 C3 122.7(3) . .
C5 C4 C3 121.2(3) . .
C6 C5 C4 120.0(3) . .
C6 C5 H5A 120.0 . .
C4 C5 H5A 120.0 . .
N3 C6 C5 123.9(3) . .
N3 C6 H6A 118.0 . .
C5 C6 H6A 118.0 . .
N3 C7 C8 123.8(3) . .
N3 C7 H7A 118.1 . .
C8 C7 H7A 118.1 . .
C7 C8 C4 120.2(3) . .
C7 C8 H8A 119.9 . .
C4 C8 H8A 119.9 . .
N1 C9 C10 114.0(2) . .
N1 C9 H9A 108.7 . .
C10 C9 H9A 108.8 . .
N1 C9 H9B 108.8 . .
C10 C9 H9B 108.7 . .
H9A C9 H9B 107.6 . .
C11 C10 C14 117.2(2) . .
C11 C10 C9 121.5(2) . .
C14 C10 C9 121.2(2) . .
C12 C11 C10 120.0(2) . .
C12 C11 H11A 120.0 . .
C10 C11 H11A 120.0 . .
N4 C12 C11 123.4(2) . .
N4 C12 H12A 118.3 . .
C11 C12 H12A 118.3 . .
N4 C13 C14 123.6(3) . .
N4 C13 H13A 118.2 . .
C14 C13 H13A 118.2 . .
C13 C14 C10 119.0(3) . .
C13 C14 H14A 120.5 . .
C10 C14 H14A 120.5 . .
C16 C15 C24 120.9(3) . .
C16 C15 H15A 119.6 . .
C24 C15 H15A 119.6 . .
C15 C16 C17 120.6(3) . .
C15 C16 S1 119.2(2) . .
C17 C16 S1 120.1(2) . .
C18 C17 C16 120.0(3) . .
C18 C17 H17A 120.0 . .
C16 C17 H17A 120.0 . .
C17 C18 C19 120.6(3) . .
C17 C18 H18A 119.7 . .
C19 C18 H18A 119.7 . .
C24 C19 C18 118.6(3) . .
C24 C19 C20 118.0(3) . .
C18 C19 C20 123.4(3) . .
C21 C20 C19 120.5(3) . .
C21 C20 H20A 119.8 . .
C19 C20 H20A 119.8 . .
C20 C21 C22 121.1(3) . .
C20 C21 H21A 119.4 . .
C22 C21 H21A 119.4 . .
C23 C22 C21 119.2(3) . .
C23 C22 S2 119.0(2) . .
C21 C22 S2 121.7(2) . .
C22 C23 C24 121.4(3) . .
C22 C23 H23A 119.3 . .
C24 C23 H23A 119.3 . .
C23 C24 C15 121.0(3) . .
C23 C24 C19 119.7(3) . .
C15 C24 C19 119.3(3) . .
N5 C25 C26 112.5(4) . .
N5 C25 H25A 109.1 . .
C26 C25 H25A 109.1 . .
N5 C25 H25B 109.1 . .
C26 C25 H25B 109.1 . .
H25A C25 H25B 107.8 . .
C25 C26 H26A 109.5 . .
C25 C26 H26B 109.5 . .
H26A C26 H26B 109.5 . .
C25 C26 H26C 109.5 . .
H26A C26 H26C 109.5 . .
H26B C26 H26C 109.5 . .
O10 C27 N5 127.1(4) . .
O10 C27 H27A 116.5 . .
N5 C27 H27A 116.5 . .
C29 C28 N5 113.2(6) . .
C29 C28 H28A 108.9 . .
N5 C28 H28A 108.9 . .
C29 C28 H28B 108.9 . .
N5 C28 H28B 108.9 . .
H28A C28 H28B 107.8 . .
C28 C29 H29A 109.5 . .
C28 C29 H29B 109.5 . .
H29A C29 H29B 109.5 . .
C28 C29 H29C 109.5 . .
H29A C29 H29C 109.5 . .
H29B C29 H29C 109.5 . .
C1 N1 C9 112.3(2) . .
C1 N1 Zn1 105.39(15) . .
C9 N1 Zn1 118.43(16) . .
C1 N1 H1C 106.7 . .
C9 N1 H1C 106.7 . .
Zn1 N1 H1C 106.7 . .
C2 N2 C3 112.6(2) . .
C2 N2 Zn1 103.72(16) . .
C3 N2 Zn1 118.32(17) . .
C2 N2 H2C 107.2 . .
C3 N2 H2C 107.2 . .
Zn1 N2 H2C 107.2 . .
C7 N3 C6 115.9(3) . .
C12 N4 C13 116.6(2) . .
C12 N4 Zn1 121.21(17) . 1_554
C13 N4 Zn1 121.96(18) . 1_554
C27 N5 C25 119.6(4) . .
C27 N5 C28 123.4(4) . .
C25 N5 C28 116.7(4) . .
Zn1 O1 H1D 111.6 . .
Zn1 O1 H1E 111.5 . .
H1D O1 H1E 109.4 . .
Zn1 O2 H2D 112.5 . .
Zn1 O2 H2E 112.6 . .
H2D O2 H2E 110.2 . .
Zn1 O3 H3C 109.6 . .
Zn1 O3 H3D 109.4 . .
H3C O3 H3D 109.8 . .
H11B O11 H11C 108.7 . .
H12B O12 H12C 108.3 . .

loop_
_geom_bond_atom_site_label_1
_geom_bond_atom_site_label_2
_geom_bond_distance
_geom_bond_site_symmetry_2
Zn1 O2 2.100(2) .
Zn1 N4 2.133(2) 1_556
Zn1 O1 2.141(2) .
Zn1 O3 2.167(2) .
Zn1 N1 2.174(2) .
Zn1 N2 2.261(2) .
S1 O6 1.429(2) .
S1 O4 1.447(2) .
S1 O5 1.452(2) .
S1 C16 1.775(3) .
S2 O8 1.445(3) .
S2 O9 1.449(2) .
S2 O7 1.454(2) .
S2 C22 1.768(3) .
C1 N1 1.476(3) .
C1 C2 1.514(4) .
C1 H1A 0.9700 .
C1 H1B 0.9700 .
C2 N2 1.471(3) .
C2 H2A 0.9700 .
C2 H2B 0.9700 .
C3 N2 1.479(3) .
C3 C4 1.517(4) .
C3 H3A 0.9700 .
C3 H3B 0.9700 .
C4 C8 1.387(4) .
C4 C5 1.389(4) .
C5 C6 1.381(4) .
C5 H5A 0.9300 .
C6 N3 1.337(4) .
C6 H6A 0.9300 .
C7 N3 1.340(4) .
C7 C8 1.379(5) .
C7 H7A 0.9300 .
C8 H8A 0.9300 .
C9 N1 1.482(3) .
C9 C10 1.507(4) .
C9 H9A 0.9700 .
C9 H9B 0.9700 .
C10 C11 1.381(4) .
C10 C14 1.397(4) .
C11 C12 1.379(4) .
C11 H11A 0.9300 .
C12 N4 1.338(3) .
C12 H12A 0.9300 .
C13 N4 1.344(3) .
C13 C14 1.384(4) .
C13 H13A 0.9300 .
C14 H14A 0.9300 .
C15 C16 1.354(4) .
C15 C24 1.412(4) .
C15 H15A 0.9300 .
C16 C17 1.408(4) .
C17 C18 1.373(4) .
C17 H17A 0.9300 .
C18 C19 1.419(4) .
C18 H18A 0.9300 .
C19 C24 1.415(4) .
C19 C20 1.423(4) .
C20 C21 1.370(5) .
C20 H20A 0.9300 .
C21 C22 1.409(5) .
C21 H21A 0.9300 .
C22 C23 1.360(4) .
C23 C24 1.407(4) .
C23 H23A 0.9300 .
C25 N5 1.460(5) .
C25 C26 1.495(6) .
C25 H25A 0.9700 .
C25 H25B 0.9700 .
C26 H26A 0.9600 .
C26 H26B 0.9600 .
C26 H26C 0.9600 .
C27 O10 1.195(5) .
C27 N5 1.333(5) .
C27 H27A 0.9300 .
C28 C29 1.403(9) .
C28 N5 1.514(7) .
C28 H28A 0.9700 .
C28 H28B 0.9700 .
C29 H29A 0.9600 .
C29 H29B 0.9600 .
C29 H29C 0.9600 .
N1 H1C 0.9100 .
N2 H2C 0.9100 .
N4 Zn1 2.133(2) 1_554
O1 H1D 0.8500 .
O1 H1E 0.8500 .
O2 H2D 0.8500 .
O2 H2E 0.8500 .
O3 H3C 0.8500 .
O3 H3D 0.8500 .
O11 H11B 0.8500 .
O11 H11C 0.8500 .
O12 H12B 0.8501 .
O12 H12C 0.8500 .

loop_
_geom_hbond_atom_site_label_D
_geom_hbond_atom_site_label_H
_geom_hbond_atom_site_label_A
_geom_hbond_distance_DH
_geom_hbond_distance_HA
_geom_hbond_distance_DA
_geom_hbond_angle_DHA
_geom_hbond_site_symmetry_A
N1 H1C O6 0.91 2.09 2.986(3) 167.7 .
O1 H1D O8 0.85 1.89 2.675(3) 153.9 2_556
O1 H1E O5 0.85 1.98 2.803(3) 163.4 1_455
O2 H2D O11 0.85 1.89 2.648(3) 148.4 .
O2 H2E O9 0.85 1.95 2.732(3) 151.6 2_656
O3 H3C O7 0.85 1.97 2.820(3) 179.3 2_656
O11 H11B O5 0.85 1.95 2.786(4) 168.9 1_556
O11 H11C O12 0.85 1.90 2.742(4) 168.9 .
O12 H12B O10 0.85 1.95 2.794(5) 175.7 1_556
O12 H12C O4 0.85 2.05 2.902(4) 175.5 .
